data_9000606
loop_
_publ_author_name
'Ohashi, Y.'
'Finger, L. W.'

_publ_section_title
;The role of octahedral cations in pyroxenoid crystal chemistry. I. Bustamite,
 wollastonite, and the pectolite-schizolite-serandite series sample Mn-BS,
 from Mitsuka, Gifu, Japan
;
_journal_name_full 'American Mineralogist'
_journal_page_first 274
_journal_page_last 288
_journal_volume 63
_journal_year 1978
_chemical_formula_sum 'Ca0.36 Mn0.64 O3 Si'
_chemical_name_mineral Bustamite
_space_group_IT_number 2
_symmetry_space_group_name_Hall '-P 1 (-1/2*x+1/2*y+1/2*z,1/2*x-1/2*y+1/2*z,1/2*x+1/2*y-1/2*z)'
_symmetry_space_group_name_H-M 'I -1'
_cell_angle_alpha 99.58
_cell_angle_beta 99.99
_cell_angle_gamma 83.79
_cell_formula_units_Z 12
_cell_length_a 9.807
_cell_length_b 10.680
_cell_length_c 7.091
_cell_volume 718.832
_database_code_amcsd 0000618
_exptl_crystal_density_diffrn 3.484
_cod_original_formula_sum '(Mn.64 Ca.36) Si O3'
_cod_database_code 9000606

loop_
_space_group_symop_operation_xyz
x,y,z
1/2+x,1/2+y,1/2+z
-x,-y,-z
1/2-x,1/2-y,1/2-z

loop_
_atom_site_label
_atom_site_fract_x
_atom_site_fract_y
_atom_site_fract_z
_atom_site_occupancy
_atom_site_U_iso_or_equiv
_atom_site_type_symbol
_atom_site_attached_hydrogens
Mn1 0.02410 0.77130 0.82270 0.92000 0.01216 Mn 0
Ca1 0.02410 0.77130 0.82270 0.08000 0.01216 Ca 0
Mn2 0.02250 0.77530 0.33870 0.51000 0.01178 Mn 0
Ca2 0.02250 0.77530 0.33870 0.49000 0.01178 Ca 0
Mn3 0.00000 0.50000 0.50000 0.81000 0.00925 Mn 0
Ca3 0.00000 0.50000 0.50000 0.19000 0.00925 Ca 0
Ca4 0.00000 0.50000 0.00000 0.83000 0.00937 Ca 0
Mn4 0.00000 0.50000 0.00000 0.17000 0.00937 Mn 0
Si1 0.21950 0.95650 0.64350 1.00000 0.00684 Si 0
Si2 0.22230 0.95170 0.19670 1.00000 0.00671 Si 0
Si3 0.21840 0.17640 0.97780 1.00000 0.00659 Si 0
Oa1 0.12000 0.58020 0.77660 1.00000 0.01418 O 0
Oa2 0.11410 0.57670 0.31740 1.00000 0.01532 O 0
Oa3 0.11710 0.31370 0.47760 1.00000 0.01039 O 0
Ob1 0.11060 0.85680 0.63990 1.00000 0.02330 O 0
Ob2 0.12970 0.83790 0.10260 1.00000 0.02115 O 0
Ob3 0.10850 0.29770 0.98460 1.00000 0.00988 O 0
Oc1 0.21110 0.97990 0.42410 1.00000 0.03103 O 0
Oc2 0.16780 0.08760 0.12060 1.00000 0.01254 O 0
Oc3 0.17380 0.09740 0.75750 1.00000 0.01229 O 0

loop_
_cod_changelog_entry_id
_cod_changelog_entry_author
_cod_changelog_entry_date
_cod_changelog_entry_text
1
;cod-tools version 3.8.0
Id: cif_guess_AMCSD_atom_types 9581 2023-05-17 12:35:41Z saulius
;
2023-05-18T08:39:05+03:00
;Derived atom types and hydrogen counts
from atom names that follow the AMCSD naming convention
(Wat == water, O-H == hydroxyl).
;

loop_
_cod_related_entry_id
_cod_related_entry_database
_cod_related_entry_code
1 AMCSD 0000618
